data_4328795
loop_
_publ_author_name
'Baofei Pan'
'Zhequan Xu'
'Mark W. Bezpalko'
'Bruce M. Foxman'
'Christine M. Thomas'

_publ_section_title
;
 N-Heterocyclic Phosphenium Ligands as Sterically and
 Electronically-Tunable Isolobal Analogues of Nitrosyls
;
_journal_name_full 'Inorganic Chemistry'
_journal_page_first 4170
_journal_page_last 4179
_journal_paper_doi 10.1021/ic202581v
_journal_volume 51
_journal_year 2012
_chemical_formula_moiety 'C30 H27.50 F3 N1 O0.50 P2.50 Pt0.50'
_chemical_formula_sum 'C30 H27.5 F3 N O0.5 P2.5 Pt0.5'
_chemical_formula_weight 642.03
_space_group_IT_number 2
_symmetry_cell_setting triclinic
_symmetry_space_group_name_Hall '-P 1'
_symmetry_space_group_name_H-M 'P -1'
_atom_sites_solution_hydrogens geom
_atom_sites_solution_primary other
_audit_creation_date 11-03-06
_audit_creation_method CRYSTALS_ver_14.15
_cell_angle_alpha 90.4310(10)
_cell_angle_beta 95.7350(10)
_cell_angle_gamma 106.0290(10)
_cell_formula_units_Z 4
_cell_length_a 11.3985(3)
_cell_length_b 13.0341(3)
_cell_length_c 19.9056(5)
_cell_measurement_reflns_used 9961
_cell_measurement_temperature 120
_cell_measurement_theta_max 28
_cell_measurement_theta_min 2
_cell_volume 2826.25(12)
_computing_cell_refinement 'Apex2 (Bruker AXS, 2006)'
_computing_data_collection 'Apex2 (Bruker AXS, 2006)'
_computing_data_reduction 'Apex2 (Bruker AXS, 2006)'
_computing_molecular_graphics 'CAMERON (Watkin et al., 1996)'
_computing_publication_material 'CRYSTALS (Betteridge et al., 2003)'
_computing_structure_refinement 'CRYSTALS (Betteridge et al., 2003)'
_computing_structure_solution 'Superflip (Palatinus & Chapuis, 2007)'
_diffrn_ambient_temperature 120
_diffrn_measured_fraction_theta_full 0.999
_diffrn_measured_fraction_theta_max 0.999
_diffrn_measurement_device Area
_diffrn_measurement_device_type 'Bruker Kappa Apex2'
_diffrn_measurement_method '\f & \w scans'
_diffrn_radiation_monochromator graphite
_diffrn_radiation_type 'Mo K\a'
_diffrn_radiation_wavelength 0.71073
_diffrn_reflns_av_R_equivalents 0.045
_diffrn_reflns_limit_h_max 14
_diffrn_reflns_limit_h_min -15
_diffrn_reflns_limit_k_max 17
_diffrn_reflns_limit_k_min -17
_diffrn_reflns_limit_l_max 26
_diffrn_reflns_limit_l_min 0
_diffrn_reflns_number 13634
_diffrn_reflns_theta_full 28.001
_diffrn_reflns_theta_max 28.001
_diffrn_reflns_theta_min 1.869
_diffrn_standards_number 0
_exptl_absorpt_coefficient_mu 2.686
_exptl_absorpt_correction_T_max 0.85
_exptl_absorpt_correction_T_min 0.50
_exptl_absorpt_correction_type numerical
_exptl_absorpt_process_details
; 
 Analytical Absorption (De Meulenaer & Tompa, 1965) 
;
_exptl_crystal_colour orange
_exptl_crystal_density_diffrn 1.509
_exptl_crystal_description 'plate fragment'
_exptl_crystal_F_000 1288
_exptl_crystal_size_max 0.356
_exptl_crystal_size_mid 0.260
_exptl_crystal_size_min 0.060
_platon_squeeze_details
;
During the structure solution, electron density difference 
maps revealed that there were considerable disordered 
solvent molecules.  One THF molecule was located and 
successfully refined.  From history, the remaining solvate 
was likely THF, ether or pentane in a volume of 306.4 \%A3 
per unit cell (10.8%); the remaining peaks could not be 
modeled successfully.  It appeared that the cavity area 
contained about two THF molecules, located near the 
center of symmetry at  (0, 1/2, 1/2 ).  Modeling with 
or without restraints was unsuccessful, as was step 
by step acquisition of peaks using successive 
electron density difference maps.  Thus, the structure 
factors were modified using the PLATON SQUEEZE technique, 
in order to produce a ?solvate-free? structure factor set 
(only for the second independent THF molecule.  PLATON 
reported a total electron density of 72 e- per unit cell, 
likely representing two THF molecules, consistent with 
our earlier observations.  Use of the SQUEEZE technique 
resulted in a decrease of ca 1.8 % in R.  
;
_refine_diff_density_max 1.18
_refine_diff_density_min -1.02
_refine_ls_extinction_method none
_refine_ls_goodness_of_fit_ref 0.9667
_refine_ls_hydrogen_treatment none
_refine_ls_matrix_type full
_refine_ls_number_parameters 679
_refine_ls_number_reflns 13634
_refine_ls_number_restraints 0
_refine_ls_R_factor_all 0.0340
_refine_ls_R_factor_gt 0.0269
_refine_ls_shift/su_max 0.0030408
_refine_ls_shift/su_mean 0.0000732
_refine_ls_structure_factor_coef Fsqd
_refine_ls_weighting_details
;
 Method= Modified Sheldrick 
 w=1/[\s^2^(F^2^) + ( 0.02P)^2^ + 2.63P] 
 ,where P=(max(Fo^2^,0) + 2Fc^2^)/3 
;
_refine_ls_weighting_scheme calc
_refine_ls_wR_factor_all 0.0573
_refine_ls_wR_factor_gt 0.0558
_refine_ls_wR_factor_ref 0.0573
_reflns_limit_h_max 14
_reflns_limit_h_min -15
_reflns_limit_k_max 17
_reflns_limit_k_min -17
_reflns_limit_l_max 26
_reflns_limit_l_min 0
_reflns_number_gt 11929
_reflns_number_total 13634
_reflns_threshold_expression I>2.0\s(I)
_oxford_diffrn_Wilson_B_factor 1.06
_oxford_diffrn_Wilson_scale 377.69
_oxford_refine_ls_r_factor_ref 0.0340
_oxford_refine_ls_scale 0.103818(11)
_oxford_reflns_number_all 13634
_oxford_reflns_threshold_expression_ref I>-10.0\s(I)
_oxford_structure_analysis_title 'bfpan_123_0m in P-1'
_cod_data_source_file ic202581v_si_002_03.cif
_cod_data_source_block 3
_cod_depositor_comments
;
The following automatic conversions were performed:

'_atom_sites_solution_primary' value 'Other' changed to 'other'
according to the built-in table from CIF Core dictionary named
'cif_core.dic' version 2.4.1 from 2010-06-29.

Automatic conversion script
Id: cif_fix_values 1891 2012-01-12 08:04:46Z andrius 
;
_cod_original_sg_symbol_H-M 'P -1 '
_cod_original_formula_sum 'C30 H27.50 F3 N1 O0.50 P2.50 Pt0.50'
_cod_database_code 4328795

loop_
_symmetry_equiv_pos_as_xyz
x,y,z
-x,-y,-z

loop_
_atom_site_label
_atom_site_type_symbol
_atom_site_fract_x
_atom_site_fract_y
_atom_site_fract_z
_atom_site_U_iso_or_equiv
_atom_site_occupancy
_atom_site_adp_type
_atom_site_refinement_flags_posn
Pt1 Pt 0.661316(9) 0.383342(7) 0.811763(5) 0.0127 1.0000 Uani .
P1 P 0.63235(6) 0.20443(5) 0.83351(3) 0.0138 1.0000 Uani .
P2 P 0.52225(6) 0.38074(5) 0.88555(3) 0.0149 1.0000 Uani .
P3 P 0.73486(6) 0.55877(5) 0.85290(3) 0.0138 1.0000 Uani .
P4 P 0.71334(6) 0.39708(5) 0.69875(3) 0.0158 1.0000 Uani .
P5 P 0.0000 0.0000 1.0000 0.0231 1.0000 Uani S
P6 P 1.0000 0.0000 0.5000 0.0224 1.0000 Uani S
F1 F -0.0148(2) 0.08008(19) 1.05688(12) 0.0599 1.0000 Uani .
F2 F 0.14533(16) 0.04478(17) 1.01611(10) 0.0462 1.0000 Uani .
F3 F 0.0028(2) 0.08700(18) 0.94468(12) 0.0652 1.0000 Uani .
F4 F 1.00837(18) -0.11585(14) 0.52124(10) 0.0397 1.0000 Uani .
F5 F 0.88440(17) -0.01234(14) 0.54200(10) 0.0370 1.0000 Uani .
F6 F 1.08953(19) 0.05174(17) 0.56519(10) 0.0477 1.0000 Uani .
O1 O 0.3271(2) -0.16459(19) 0.65960(12) 0.0392 1.0000 Uani .
N1 N 0.4532(2) 0.25582(16) 0.91199(11) 0.0169 1.0000 Uani .
N2 N 0.58224(19) 0.42009(16) 0.96713(11) 0.0160 1.0000 Uani .
C1 C 0.7076(2) 0.12141(19) 0.78923(14) 0.0169 1.0000 Uani .
C2 C 0.7924(2) 0.0776(2) 0.82491(14) 0.0206 1.0000 Uani .
C3 C 0.8523(3) 0.0165(2) 0.79080(16) 0.0272 1.0000 Uani .
C4 C 0.8289(3) -0.0009(2) 0.72186(16) 0.0279 1.0000 Uani .
C5 C 0.7455(3) 0.0431(2) 0.68587(15) 0.0254 1.0000 Uani .
C6 C 0.6852(2) 0.1039(2) 0.71900(14) 0.0202 1.0000 Uani .
C7 C 0.4690(2) 0.13276(19) 0.82487(13) 0.0156 1.0000 Uani .
C8 C 0.4147(2) 0.0457(2) 0.78071(14) 0.0191 1.0000 Uani .
C9 C 0.2896(3) -0.0057(2) 0.77884(15) 0.0231 1.0000 Uani .
C10 C 0.2191(3) 0.0296(2) 0.82142(15) 0.0252 1.0000 Uani .
C11 C 0.2710(2) 0.1171(2) 0.86537(14) 0.0209 1.0000 Uani .
C12 C 0.3953(2) 0.1698(2) 0.86689(13) 0.0163 1.0000 Uani .
C13 C 0.6820(2) 0.1930(2) 0.92216(13) 0.0160 1.0000 Uani .
C14 C 0.6334(2) 0.1001(2) 0.95661(14) 0.0198 1.0000 Uani .
C15 C 0.6724(3) 0.0936(2) 1.02446(15) 0.0246 1.0000 Uani .
C16 C 0.7591(3) 0.1786(2) 1.05865(14) 0.0254 1.0000 Uani .
C17 C 0.8082(2) 0.2704(2) 1.02438(14) 0.0222 1.0000 Uani .
C18 C 0.7700(2) 0.2768(2) 0.95648(14) 0.0191 1.0000 Uani .
C19 C 0.4134(2) 0.2636(2) 0.97876(14) 0.0195 1.0000 Uani .
C20 C 0.5218(2) 0.3458(2) 1.01726(14) 0.0186 1.0000 Uani .
C21 C 0.6885(2) 0.5002(2) 0.98892(13) 0.0162 1.0000 Uani .
C22 C 0.7229(2) 0.5171(2) 1.05933(14) 0.0201 1.0000 Uani .
C23 C 0.8261(3) 0.5951(2) 1.08484(14) 0.0235 1.0000 Uani .
C24 C 0.9006(2) 0.6612(2) 1.04252(14) 0.0228 1.0000 Uani .
C25 C 0.8693(2) 0.6454(2) 0.97348(14) 0.0196 1.0000 Uani .
C26 C 0.7652(2) 0.56674(19) 0.94489(13) 0.0164 1.0000 Uani .
C27 C 0.6383(2) 0.6484(2) 0.83660(13) 0.0171 1.0000 Uani .
C28 C 0.5240(2) 0.6133(2) 0.79859(14) 0.0209 1.0000 Uani .
C29 C 0.4489(3) 0.6807(2) 0.78860(15) 0.0276 1.0000 Uani .
C30 C 0.4868(3) 0.7830(2) 0.81683(17) 0.0314 1.0000 Uani .
C31 C 0.6003(3) 0.8192(2) 0.85452(16) 0.0280 1.0000 Uani .
C32 C 0.6756(3) 0.7525(2) 0.86492(14) 0.0213 1.0000 Uani .
C33 C 0.8817(2) 0.6248(2) 0.82283(13) 0.0160 1.0000 Uani .
C34 C 0.9033(2) 0.7196(2) 0.78825(14) 0.0182 1.0000 Uani .
C35 C 1.0146(2) 0.7605(2) 0.76219(14) 0.0210 1.0000 Uani .
C36 C 1.1049(2) 0.7080(2) 0.77012(14) 0.0221 1.0000 Uani .
C37 C 1.0846(2) 0.6137(2) 0.80488(15) 0.0226 1.0000 Uani .
C38 C 0.9741(3) 0.5725(2) 0.83108(14) 0.0196 1.0000 Uani .
C39 C 0.7568(2) 0.5290(2) 0.66271(13) 0.0176 1.0000 Uani .
C40 C 0.6741(3) 0.5902(2) 0.66301(14) 0.0230 1.0000 Uani .
C41 C 0.7030(3) 0.6922(2) 0.63754(16) 0.0289 1.0000 Uani .
C42 C 0.8120(3) 0.7327(2) 0.60988(15) 0.0300 1.0000 Uani .
C43 C 0.8934(3) 0.6714(2) 0.60858(15) 0.0296 1.0000 Uani .
C44 C 0.8668(3) 0.5706(2) 0.63564(15) 0.0249 1.0000 Uani .
C45 C 0.8349(2) 0.3381(2) 0.68076(14) 0.0187 1.0000 Uani .
C46 C 0.8489(3) 0.3057(2) 0.61568(15) 0.0274 1.0000 Uani .
C47 C 0.9403(3) 0.2574(3) 0.60517(17) 0.0344 1.0000 Uani .
C48 C 1.0189(3) 0.2418(3) 0.65891(19) 0.0361 1.0000 Uani .
C49 C 1.0075(3) 0.2750(2) 0.72351(17) 0.0303 1.0000 Uani .
C50 C 0.9159(2) 0.3232(2) 0.73427(15) 0.0230 1.0000 Uani .
C51 C 0.5783(3) 0.3305(2) 0.64033(14) 0.0215 1.0000 Uani .
C52 C 0.5745(3) 0.3490(3) 0.57142(15) 0.0303 1.0000 Uani .
C53 C 0.4732(3) 0.2954(3) 0.52760(17) 0.0407 1.0000 Uani .
C54 C 0.3747(3) 0.2235(3) 0.55211(19) 0.0417 1.0000 Uani .
C55 C 0.3757(3) 0.2062(3) 0.61995(19) 0.0373 1.0000 Uani .
C56 C 0.4770(3) 0.2604(2) 0.66429(15) 0.0262 1.0000 Uani .
C57 C 0.2510(3) -0.1339(4) 0.6066(2) 0.0560 1.0000 Uani .
C58 C 0.3237(4) -0.1057(3) 0.54696(19) 0.0492 1.0000 Uani .
C59 C 0.4537(3) -0.0802(3) 0.57938(18) 0.0425 1.0000 Uani .
C60 C 0.4426(3) -0.1579(3) 0.63598(17) 0.0360 1.0000 Uani .
H21 H 0.8089 0.0881 0.8735 0.0271 1.0000 Uiso .
H31 H 0.9107 -0.0124 0.8148 0.0327 1.0000 Uiso .
H41 H 0.8703 -0.0460 0.6976 0.0378 1.0000 Uiso .
H51 H 0.7295 0.0323 0.6356 0.0291 1.0000 Uiso .
H61 H 0.6277 0.1336 0.6931 0.0256 1.0000 Uiso .
H81 H 0.4655 0.0204 0.7515 0.0231 1.0000 Uiso .
H91 H 0.2511 -0.0648 0.7464 0.0263 1.0000 Uiso .
H101 H 0.1351 -0.0083 0.8229 0.0293 1.0000 Uiso .
H111 H 0.2211 0.1425 0.8938 0.0266 1.0000 Uiso .
H141 H 0.5751 0.0392 0.9329 0.0201 1.0000 Uiso .
H151 H 0.6386 0.0315 1.0491 0.0253 1.0000 Uiso .
H161 H 0.7885 0.1754 1.1053 0.0272 1.0000 Uiso .
H171 H 0.8674 0.3306 1.0477 0.0260 1.0000 Uiso .
H181 H 0.8058 0.3399 0.9328 0.0179 1.0000 Uiso .
H191 H 0.3969 0.1963 0.9990 0.0235 1.0000 Uiso .
H192 H 0.3407 0.2872 0.9753 0.0235 1.0000 Uiso .
H201 H 0.5771 0.3119 1.0403 0.0263 1.0000 Uiso .
H202 H 0.4930 0.3846 1.0507 0.0263 1.0000 Uiso .
H221 H 0.6733 0.4726 1.0900 0.0203 1.0000 Uiso .
H231 H 0.8475 0.6043 1.1333 0.0263 1.0000 Uiso .
H241 H 0.9714 0.7161 1.0606 0.0250 1.0000 Uiso .
H251 H 0.9180 0.6929 0.9443 0.0219 1.0000 Uiso .
H281 H 0.4964 0.5412 0.7794 0.0249 1.0000 Uiso .
H291 H 0.3700 0.6581 0.7626 0.0323 1.0000 Uiso .
H301 H 0.4360 0.8294 0.8088 0.0355 1.0000 Uiso .
H311 H 0.6257 0.8926 0.8755 0.0371 1.0000 Uiso .
H321 H 0.7543 0.7771 0.8909 0.0226 1.0000 Uiso .
H341 H 0.8407 0.7553 0.7812 0.0229 1.0000 Uiso .
H351 H 1.0298 0.8259 0.7391 0.0205 1.0000 Uiso .
H361 H 1.1805 0.7357 0.7515 0.0243 1.0000 Uiso .
H371 H 1.1489 0.5785 0.8131 0.0241 1.0000 Uiso .
H381 H 0.9598 0.5056 0.8534 0.0268 1.0000 Uiso .
H401 H 0.5977 0.5642 0.6825 0.0291 1.0000 Uiso .
H411 H 0.6471 0.7355 0.6412 0.0341 1.0000 Uiso .
H421 H 0.8295 0.8026 0.5921 0.0358 1.0000 Uiso .
H431 H 0.9689 0.7013 0.5897 0.0411 1.0000 Uiso .
H441 H 0.9227 0.5287 0.6344 0.0281 1.0000 Uiso .
H461 H 0.7940 0.3157 0.5772 0.0380 1.0000 Uiso .
H471 H 0.9509 0.2326 0.5592 0.0403 1.0000 Uiso .
H481 H 1.0827 0.2081 0.6514 0.0418 1.0000 Uiso .
H491 H 1.0627 0.2625 0.7606 0.0398 1.0000 Uiso .
H501 H 0.9063 0.3455 0.7798 0.0290 1.0000 Uiso .
H521 H 0.6426 0.3976 0.5548 0.0309 1.0000 Uiso .
H531 H 0.4709 0.3085 0.4807 0.0486 1.0000 Uiso .
H541 H 0.3017 0.1888 0.5235 0.0513 1.0000 Uiso .
H551 H 0.3081 0.1564 0.6373 0.0401 1.0000 Uiso .
H561 H 0.4760 0.2506 0.7124 0.0284 1.0000 Uiso .
H571 H 0.1757 -0.1890 0.5956 0.0756 1.0000 Uiso .
H572 H 0.2283 -0.0708 0.6209 0.0756 1.0000 Uiso .
H581 H 0.3063 -0.0528 0.5204 0.0634 1.0000 Uiso .
H582 H 0.3088 -0.1710 0.5167 0.0634 1.0000 Uiso .
H591 H 0.4772 -0.0065 0.5979 0.0499 1.0000 Uiso .
H592 H 0.5111 -0.0847 0.5493 0.0499 1.0000 Uiso .
H601 H 0.4439 -0.2279 0.6176 0.0433 1.0000 Uiso .
H602 H 0.5090 -0.1371 0.6706 0.0433 1.0000 Uiso .

loop_
_atom_site_aniso_label
_atom_site_aniso_U_11
_atom_site_aniso_U_22
_atom_site_aniso_U_33
_atom_site_aniso_U_23
_atom_site_aniso_U_13
_atom_site_aniso_U_12
Pt1 0.01407(5) 0.00959(5) 0.01454(5) 0.00027(3) 0.00415(3) 0.00253(3)
P1 0.0145(3) 0.0105(3) 0.0165(3) -0.0001(2) 0.0034(3) 0.0031(2)
P2 0.0156(3) 0.0123(3) 0.0172(3) 0.0010(2) 0.0046(3) 0.0034(2)
P3 0.0152(3) 0.0108(3) 0.0155(3) 0.0012(2) 0.0036(2) 0.0029(2)
P4 0.0177(3) 0.0144(3) 0.0148(3) 0.0001(2) 0.0037(3) 0.0027(2)
P5 0.0214(5) 0.0216(5) 0.0276(6) 0.0040(4) 0.0042(4) 0.0077(4)
P6 0.0252(5) 0.0164(5) 0.0260(6) -0.0002(4) 0.0091(4) 0.0042(4)
F1 0.0439(13) 0.0729(16) 0.0648(16) -0.0366(13) 0.0027(11) 0.0213(12)
F2 0.0221(10) 0.0623(14) 0.0497(13) -0.0049(11) 0.0039(9) 0.0043(9)
F3 0.0749(16) 0.0422(13) 0.0635(16) 0.0266(11) -0.0211(13) 0.0004(11)
F4 0.0536(12) 0.0251(9) 0.0487(12) 0.0138(8) 0.0262(10) 0.0171(9)
F5 0.0384(10) 0.0299(10) 0.0483(12) 0.0059(8) 0.0265(9) 0.0109(8)
F6 0.0460(12) 0.0523(13) 0.0442(12) -0.0190(10) -0.0062(10) 0.0168(10)
O1 0.0371(13) 0.0478(15) 0.0389(14) 0.0065(11) 0.0118(11) 0.0191(11)
N1 0.0195(11) 0.0131(10) 0.0171(11) 0.0013(8) 0.0057(9) 0.0016(8)
N2 0.0191(11) 0.0124(10) 0.0155(11) 0.0014(8) 0.0051(9) 0.0016(8)
C1 0.0161(12) 0.0109(12) 0.0234(14) -0.0003(10) 0.0060(10) 0.0022(9)
C2 0.0192(13) 0.0196(13) 0.0250(15) 0.0005(11) 0.0046(11) 0.0078(11)
C3 0.0256(15) 0.0235(15) 0.0372(18) 0.0003(13) 0.0059(13) 0.0137(12)
C4 0.0246(15) 0.0233(15) 0.0385(18) -0.0072(13) 0.0096(13) 0.0092(12)
C5 0.0246(15) 0.0224(14) 0.0281(16) -0.0065(12) 0.0067(12) 0.0038(11)
C6 0.0201(13) 0.0174(13) 0.0229(14) -0.0006(11) 0.0047(11) 0.0042(10)
C7 0.0141(12) 0.0114(12) 0.0209(14) 0.0030(10) 0.0030(10) 0.0022(9)
C8 0.0195(13) 0.0151(12) 0.0224(14) 0.0017(10) 0.0053(11) 0.0032(10)
C9 0.0221(14) 0.0170(13) 0.0270(16) -0.0023(11) -0.0006(12) 0.0012(11)
C10 0.0184(14) 0.0222(14) 0.0323(17) 0.0001(12) 0.0045(12) 0.0008(11)
C11 0.0184(13) 0.0186(13) 0.0271(15) 0.0028(11) 0.0073(11) 0.0054(10)
C12 0.0181(13) 0.0138(12) 0.0178(13) 0.0026(10) 0.0028(10) 0.0053(10)
C13 0.0167(12) 0.0152(12) 0.0191(13) 0.0017(10) 0.0047(10) 0.0084(10)
C14 0.0200(13) 0.0151(13) 0.0246(15) 0.0021(11) 0.0045(11) 0.0045(10)
C15 0.0247(15) 0.0232(14) 0.0284(16) 0.0101(12) 0.0082(12) 0.0085(11)
C16 0.0257(15) 0.0336(16) 0.0193(14) 0.0035(12) -0.0001(12) 0.0130(12)
C17 0.0199(14) 0.0240(14) 0.0224(15) -0.0031(11) -0.0018(11) 0.0074(11)
C18 0.0170(13) 0.0153(13) 0.0245(15) 0.0010(10) 0.0017(11) 0.0036(10)
C19 0.0225(14) 0.0159(13) 0.0214(14) 0.0016(10) 0.0100(11) 0.0048(10)
C20 0.0219(13) 0.0147(12) 0.0192(14) 0.0032(10) 0.0091(11) 0.0026(10)
C21 0.0182(13) 0.0137(12) 0.0184(13) 0.0007(10) 0.0046(10) 0.0063(10)
C22 0.0237(14) 0.0179(13) 0.0188(14) 0.0034(10) 0.0043(11) 0.0053(11)
C23 0.0293(15) 0.0235(14) 0.0182(14) -0.0014(11) -0.0005(12) 0.0093(12)
C24 0.0181(13) 0.0239(14) 0.0231(15) -0.0040(11) -0.0013(11) 0.0016(11)
C25 0.0192(13) 0.0169(13) 0.0225(14) -0.0012(11) 0.0046(11) 0.0038(10)
C26 0.0185(13) 0.0126(12) 0.0191(13) -0.0006(10) 0.0035(10) 0.0056(10)
C27 0.0219(13) 0.0142(12) 0.0178(13) 0.0036(10) 0.0074(10) 0.0075(10)
C28 0.0226(14) 0.0194(13) 0.0217(14) 0.0023(11) 0.0050(11) 0.0067(11)
C29 0.0236(15) 0.0360(17) 0.0276(16) 0.0096(13) 0.0040(12) 0.0149(13)
C30 0.0415(18) 0.0286(16) 0.0352(18) 0.0152(13) 0.0152(15) 0.0237(14)
C31 0.0431(18) 0.0151(13) 0.0315(17) 0.0065(12) 0.0208(14) 0.0115(12)
C32 0.0260(14) 0.0156(13) 0.0238(15) 0.0026(11) 0.0104(12) 0.0057(11)
C33 0.0151(12) 0.0147(12) 0.0155(13) -0.0029(10) 0.0027(10) -0.0006(9)
C34 0.0170(13) 0.0156(12) 0.0209(14) 0.0000(10) 0.0019(10) 0.0026(10)
C35 0.0232(14) 0.0155(13) 0.0209(14) 0.0026(10) 0.0035(11) -0.0009(10)
C36 0.0167(13) 0.0236(14) 0.0234(15) 0.0001(11) 0.0069(11) -0.0001(11)
C37 0.0186(13) 0.0245(14) 0.0262(15) -0.0003(12) 0.0035(11) 0.0083(11)
C38 0.0255(14) 0.0151(13) 0.0181(14) -0.0002(10) 0.0044(11) 0.0048(10)
C39 0.0213(13) 0.0154(12) 0.0147(13) 0.0008(10) 0.0026(10) 0.0023(10)
C40 0.0254(14) 0.0222(14) 0.0207(14) 0.0021(11) 0.0019(11) 0.0057(11)
C41 0.0371(17) 0.0247(15) 0.0272(16) 0.0029(12) -0.0012(13) 0.0140(13)
C42 0.0412(18) 0.0208(15) 0.0237(16) 0.0062(12) 0.0008(13) 0.0020(13)
C43 0.0331(17) 0.0259(15) 0.0256(16) 0.0077(12) 0.0107(13) -0.0017(12)
C44 0.0295(15) 0.0193(14) 0.0259(15) 0.0012(11) 0.0066(12) 0.0056(12)
C45 0.0201(13) 0.0132(12) 0.0221(14) -0.0001(10) 0.0089(11) 0.0013(10)
C46 0.0339(16) 0.0281(16) 0.0227(15) 0.0019(12) 0.0113(13) 0.0095(13)
C47 0.0377(18) 0.0322(17) 0.0362(19) -0.0058(14) 0.0207(15) 0.0087(14)
C48 0.0308(17) 0.0278(17) 0.054(2) -0.0046(15) 0.0176(16) 0.0112(13)
C49 0.0230(15) 0.0264(16) 0.0424(19) -0.0030(14) 0.0039(13) 0.0082(12)
C50 0.0205(14) 0.0196(14) 0.0289(16) -0.0035(11) 0.0079(12) 0.0037(11)
C51 0.0244(14) 0.0183(13) 0.0217(14) -0.0019(11) -0.0009(11) 0.0068(11)
C52 0.0315(16) 0.0339(17) 0.0238(16) -0.0049(13) -0.0002(13) 0.0078(13)
C53 0.049(2) 0.048(2) 0.0252(17) -0.0100(15) -0.0105(15) 0.0191(17)
C54 0.0380(19) 0.0346(19) 0.048(2) -0.0142(16) -0.0224(16) 0.0121(15)
C55 0.0288(17) 0.0254(16) 0.051(2) 0.0035(15) -0.0116(15) 0.0022(13)
C56 0.0264(15) 0.0185(14) 0.0313(17) 0.0039(12) -0.0042(12) 0.0046(11)
C57 0.034(2) 0.074(3) 0.060(3) 0.018(2) 0.0006(19) 0.0162(19)
C58 0.048(2) 0.068(3) 0.032(2) 0.0002(18) -0.0058(17) 0.019(2)
C59 0.0380(19) 0.055(2) 0.035(2) 0.0007(17) 0.0056(15) 0.0135(17)
C60 0.0347(18) 0.042(2) 0.0353(19) -0.0004(15) 0.0062(15) 0.0171(15)

loop_
_atom_type_symbol
_atom_type_scat_dispersion_real
_atom_type_scat_dispersion_imag
_atom_type_scat_Cromer_Mann_a1
_atom_type_scat_Cromer_Mann_b1
_atom_type_scat_Cromer_Mann_a2
_atom_type_scat_Cromer_Mann_b2
_atom_type_scat_Cromer_Mann_a3
_atom_type_scat_Cromer_Mann_b3
_atom_type_scat_Cromer_Mann_a4
_atom_type_scat_Cromer_Mann_b4
_atom_type_scat_Cromer_Mann_c
_atom_type_scat_source
C 0.0033 0.0016 2.3100 20.8439 1.0200 10.2075 1.5886 0.5687 0.8650 51.6512 0.2156 'International Tables Vol C 4.2.6.8 and 6.1.1.4'
H 0.0000 0.0000 0.4930 10.5109 0.3229 26.1257 0.1402 3.1424 0.0408 57.7998 0.0030 'International Tables Vol C 4.2.6.8 and 6.1.1.4'
N 0.0061 0.0033 12.2126 0.0057 3.1322 9.8933 2.0125 28.9975 1.1663 0.5826 -11.5290 'International Tables Vol C 4.2.6.8 and 6.1.1.4'
F 0.0171 0.0103 3.5392 10.2825 2.6412 4.2944 1.5170 0.2615 1.0243 26.1476 0.2776 'International Tables Vol C 4.2.6.8 and 6.1.1.4'
P 0.1023 0.0942 6.4345 1.9067 4.1791 27.1570 1.7800 0.5260 1.4908 68.1645 1.1149 'International Tables Vol C 4.2.6.8 and 6.1.1.4'
Pt -1.7033 8.3905 27.0059 1.5129 17.7639 8.8117 15.7131 0.4246 5.7837 38.6103 11.6883 'International Tables Vol C 4.2.6.8 and 6.1.1.4'
O 0.0106 0.0060 3.0485 13.2771 2.2868 5.7011 1.5463 0.3239 0.8670 32.9089 0.2508 'International Tables Vol C 4.2.6.8 and 6.1.1.4'

loop_
_geom_angle_atom_site_label_1
_geom_angle_site_symmetry_1
_geom_angle_atom_site_label_2
_geom_angle_atom_site_label_3
_geom_angle_site_symmetry_3
_geom_angle
_geom_angle_publ_flag
P1 . Pt1 P2 . 86.08(2) yes
P1 . Pt1 P3 . 147.17(2) yes
P2 . Pt1 P3 . 81.37(2) yes
P1 . Pt1 P4 . 103.97(2) yes
P2 . Pt1 P4 . 149.09(2) yes
P3 . Pt1 P4 . 102.29(2) yes
Pt1 . P1 C1 . 121.94(9) yes
Pt1 . P1 C7 . 110.90(8) yes
C1 . P1 C7 . 106.12(11) yes
Pt1 . P1 C13 . 108.58(8) yes
C1 . P1 C13 . 103.82(12) yes
C7 . P1 C13 . 103.88(12) yes
Pt1 . P2 N1 . 113.98(8) yes
Pt1 . P2 N2 . 115.47(8) yes
N1 . P2 N2 . 89.81(10) yes
Pt1 . P3 C26 . 111.78(8) yes
Pt1 . P3 C27 . 118.59(9) yes
C26 . P3 C27 . 102.77(12) yes
Pt1 . P3 C33 . 111.45(8) yes
C26 . P3 C33 . 104.91(12) yes
C27 . P3 C33 . 106.16(12) yes
Pt1 . P4 C39 . 118.81(9) yes
Pt1 . P4 C45 . 115.51(9) yes
C39 . P4 C45 . 104.12(12) yes
Pt1 . P4 C51 . 109.78(9) yes
C39 . P4 C51 . 100.56(12) yes
C45 . P4 C51 . 106.45(12) yes
F2 2_557 P5 F1 2_557 88.79(11) yes
F2 2_557 P5 F3 2_557 89.51(12) yes
F1 2_557 P5 F3 2_557 91.10(14) yes
F2 2_557 P5 F1 . 91.21(11) yes
F1 2_557 P5 F1 . 179.993 yes
F3 2_557 P5 F1 . 88.90(14) yes
F2 2_557 P5 F2 . 179.993 yes
F1 2_557 P5 F2 . 91.21(11) yes
F3 2_557 P5 F2 . 90.49(12) yes
F1 . P5 F2 . 88.79(11) yes
F2 2_557 P5 F3 . 90.49(12) yes
F1 2_557 P5 F3 . 88.90(14) yes
F3 2_557 P5 F3 . 179.993 yes
F1 . P5 F3 . 91.10(14) yes
F2 . P5 F3 . 89.51(12) yes
F5 2_756 P6 F4 2_756 90.37(9) yes
F5 2_756 P6 F6 2_756 89.87(11) yes
F4 2_756 P6 F6 2_756 90.17(11) yes
F5 2_756 P6 F4 . 89.63(9) yes
F4 2_756 P6 F4 . 179.993 yes
F6 2_756 P6 F4 . 89.83(11) yes
F5 2_756 P6 F5 . 179.993 yes
F4 2_756 P6 F5 . 89.63(9) yes
F6 2_756 P6 F5 . 90.13(11) yes
F4 . P6 F5 . 90.37(9) yes
F5 2_756 P6 F6 . 90.13(11) yes
F4 2_756 P6 F6 . 89.83(11) yes
F6 2_756 P6 F6 . 179.993 yes
F4 . P6 F6 . 90.17(11) yes
F5 . P6 F6 . 89.87(11) yes
C57 . O1 C60 . 108.2(3) yes
P2 . N1 C12 . 122.56(18) yes
P2 . N1 C19 . 110.00(16) yes
C12 . N1 C19 . 121.7(2) yes
P2 . N2 C20 . 112.83(16) yes
P2 . N2 C21 . 127.71(18) yes
C20 . N2 C21 . 118.6(2) yes
P1 . C1 C2 . 120.0(2) yes
P1 . C1 C6 . 121.1(2) yes
C2 . C1 C6 . 118.8(2) yes
C1 . C2 C3 . 120.0(3) yes
C1 . C2 H21 . 120.3 no
C3 . C2 H21 . 119.7 no
C2 . C3 C4 . 120.7(3) yes
C2 . C3 H31 . 120.2 no
C4 . C3 H31 . 119.1 no
C3 . C4 C5 . 119.7(3) yes
C3 . C4 H41 . 120.6 no
C5 . C4 H41 . 119.6 no
C4 . C5 C6 . 120.3(3) yes
C4 . C5 H51 . 120.3 no
C6 . C5 H51 . 119.4 no
C1 . C6 C5 . 120.4(3) yes
C1 . C6 H61 . 120.7 no
C5 . C6 H61 . 118.9 no
P1 . C7 C8 . 124.5(2) yes
P1 . C7 C12 . 116.40(19) yes
C8 . C7 C12 . 119.1(2) yes
C7 . C8 C9 . 120.4(2) yes
C7 . C8 H81 . 119.1 no
C9 . C8 H81 . 120.4 no
C8 . C9 C10 . 119.9(2) yes
C8 . C9 H91 . 120.3 no
C10 . C9 H91 . 119.8 no
C9 . C10 C11 . 120.7(2) yes
C9 . C10 H101 . 120.4 no
C11 . C10 H101 . 118.8 no
C10 . C11 C12 . 119.8(2) yes
C10 . C11 H111 . 120.3 no
C12 . C11 H111 . 119.9 no
C7 . C12 N1 . 117.8(2) yes
C7 . C12 C11 . 120.0(2) yes
N1 . C12 C11 . 122.1(2) yes
P1 . C13 C14 . 121.2(2) yes
P1 . C13 C18 . 119.9(2) yes
C14 . C13 C18 . 118.9(2) yes
C13 . C14 C15 . 120.1(2) yes
C13 . C14 H141 . 120.2 no
C15 . C14 H141 . 119.7 no
C14 . C15 C16 . 120.5(3) yes
C14 . C15 H151 . 121.2 no
C16 . C15 H151 . 118.3 no
C15 . C16 C17 . 119.5(3) yes
C15 . C16 H161 . 122.0 no
C17 . C16 H161 . 118.5 no
C16 . C17 C18 . 120.1(3) yes
C16 . C17 H171 . 120.3 no
C18 . C17 H171 . 119.5 no
C17 . C18 C13 . 120.9(2) yes
C17 . C18 H181 . 119.6 no
C13 . C18 H181 . 119.5 no
N1 . C19 C20 . 103.7(2) yes
N1 . C19 H191 . 110.3 no
C20 . C19 H191 . 112.1 no
N1 . C19 H192 . 110.1 no
C20 . C19 H192 . 111.5 no
H191 . C19 H192 . 109.0 no
C19 . C20 N2 . 107.1(2) yes
C19 . C20 H201 . 110.8 no
N2 . C20 H201 . 111.3 no
C19 . C20 H202 . 110.0 no
N2 . C20 H202 . 109.9 no
H201 . C20 H202 . 107.8 no
N2 . C21 C22 . 118.1(2) yes
N2 . C21 C26 . 124.2(2) yes
C22 . C21 C26 . 117.7(2) yes
C21 . C22 C23 . 121.6(2) yes
C21 . C22 H221 . 119.2 no
C23 . C22 H221 . 119.2 no
C22 . C23 C24 . 121.2(3) yes
C22 . C23 H231 . 119.6 no
C24 . C23 H231 . 119.1 no
C23 . C24 C25 . 118.1(2) yes
C23 . C24 H241 . 120.9 no
C25 . C24 H241 . 121.0 no
C24 . C25 C26 . 122.8(2) yes
C24 . C25 H251 . 118.4 no
C26 . C25 H251 . 118.7 no
P3 . C26 C21 . 124.17(19) yes
P3 . C26 C25 . 117.3(2) yes
C21 . C26 C25 . 118.5(2) yes
P3 . C27 C28 . 120.8(2) yes
P3 . C27 C32 . 120.2(2) yes
C28 . C27 C32 . 118.9(2) yes
C27 . C28 C29 . 120.5(3) yes
C27 . C28 H281 . 119.8 no
C29 . C28 H281 . 119.7 no
C28 . C29 C30 . 119.9(3) yes
C28 . C29 H291 . 121.8 no
C30 . C29 H291 . 118.2 no
C29 . C30 C31 . 120.2(3) yes
C29 . C30 H301 . 119.6 no
C31 . C30 H301 . 120.2 no
C30 . C31 C32 . 120.3(3) yes
C30 . C31 H311 . 119.4 no
C32 . C31 H311 . 120.3 no
C27 . C32 C31 . 120.1(3) yes
C27 . C32 H321 . 119.2 no
C31 . C32 H321 . 120.7 no
P3 . C33 C34 . 123.5(2) yes
P3 . C33 C38 . 117.38(19) yes
C34 . C33 C38 . 119.0(2) yes
C33 . C34 C35 . 120.0(2) yes
C33 . C34 H341 . 120.1 no
C35 . C34 H341 . 119.9 no
C34 . C35 C36 . 120.7(2) yes
C34 . C35 H351 . 119.9 no
C36 . C35 H351 . 119.4 no
C35 . C36 C37 . 119.8(2) yes
C35 . C36 H361 . 120.4 no
C37 . C36 H361 . 119.8 no
C36 . C37 C38 . 119.9(2) yes
C36 . C37 H371 . 120.5 no
C38 . C37 H371 . 119.5 no
C33 . C38 C37 . 120.6(2) yes
C33 . C38 H381 . 120.2 no
C37 . C38 H381 . 119.1 no
P4 . C39 C40 . 117.5(2) yes
P4 . C39 C44 . 123.6(2) yes
C40 . C39 C44 . 119.0(2) yes
C39 . C40 C41 . 120.2(3) yes
C39 . C40 H401 . 121.0 no
C41 . C40 H401 . 118.8 no
C40 . C41 C42 . 120.5(3) yes
C40 . C41 H411 . 119.0 no
C42 . C41 H411 . 120.4 no
C41 . C42 C43 . 119.4(3) yes
C41 . C42 H421 . 119.1 no
C43 . C42 H421 . 121.5 no
C42 . C43 C44 . 120.5(3) yes
C42 . C43 H431 . 118.0 no
C44 . C43 H431 . 121.5 no
C43 . C44 C39 . 120.4(3) yes
C43 . C44 H441 . 120.2 no
C39 . C44 H441 . 119.3 no
P4 . C45 C46 . 122.8(2) yes
P4 . C45 C50 . 118.5(2) yes
C46 . C45 C50 . 118.6(3) yes
C45 . C46 C47 . 120.4(3) yes
C45 . C46 H461 . 120.5 no
C47 . C46 H461 . 119.1 no
C46 . C47 C48 . 120.2(3) yes
C46 . C47 H471 . 121.6 no
C48 . C47 H471 . 118.1 no
C47 . C48 C49 . 120.0(3) yes
C47 . C48 H481 . 120.0 no
C49 . C48 H481 . 120.0 no
C48 . C49 C50 . 120.0(3) yes
C48 . C49 H491 . 118.8 no
C50 . C49 H491 . 121.2 no
C49 . C50 C45 . 120.7(3) yes
C49 . C50 H501 . 120.3 no
C45 . C50 H501 . 118.9 no
P4 . C51 C52 . 121.2(2) yes
P4 . C51 C56 . 120.3(2) yes
C52 . C51 C56 . 118.6(3) yes
C51 . C52 C53 . 120.4(3) yes
C51 . C52 H521 . 119.1 no
C53 . C52 H521 . 120.5 no
C52 . C53 C54 . 120.2(3) yes
C52 . C53 H531 . 120.1 no
C54 . C53 H531 . 119.7 no
C53 . C54 C55 . 120.1(3) yes
C53 . C54 H541 . 121.9 no
C55 . C54 H541 . 117.8 no
C54 . C55 C56 . 119.9(3) yes
C54 . C55 H551 . 120.7 no
C56 . C55 H551 . 119.3 no
C55 . C56 C51 . 120.7(3) yes
C55 . C56 H561 . 119.8 no
C51 . C56 H561 . 119.5 no
O1 . C57 C58 . 108.1(3) yes
O1 . C57 H571 . 111.3 no
C58 . C57 H571 . 112.5 no
O1 . C57 H572 . 110.2 no
C58 . C57 H572 . 108.3 no
H571 . C57 H572 . 106.5 no
C57 . C58 C59 . 102.3(3) yes
C57 . C58 H581 . 115.7 no
C59 . C58 H581 . 114.7 no
C57 . C58 H582 . 109.3 no
C59 . C58 H582 . 107.6 no
H581 . C58 H582 . 106.9 no
C58 . C59 C60 . 102.0(3) yes
C58 . C59 H591 . 108.1 no
C60 . C59 H591 . 110.2 no
C58 . C59 H592 . 114.0 no
C60 . C59 H592 . 115.0 no
H591 . C59 H592 . 107.3 no
C59 . C60 O1 . 105.4(3) yes
C59 . C60 H601 . 108.8 no
O1 . C60 H601 . 110.4 no
C59 . C60 H602 . 112.7 no
O1 . C60 H602 . 112.9 no
H601 . C60 H602 . 106.6 no

loop_
_geom_bond_atom_site_label_1
_geom_bond_atom_site_label_2
_geom_bond_site_symmetry_2
_geom_bond_distance
_geom_bond_publ_flag
Pt1 P1 . 2.3137(6) yes
Pt1 P2 . 2.2600(7) yes
Pt1 P3 . 2.3190(6) yes
Pt1 P4 . 2.3787(7) yes
P1 C1 . 1.825(3) yes
P1 C7 . 1.828(3) yes
P1 C13 . 1.819(3) yes
P2 N1 . 1.713(2) yes
P2 N2 . 1.715(2) yes
P3 C26 . 1.826(3) yes
P3 C27 . 1.824(3) yes
P3 C33 . 1.820(3) yes
P4 C39 . 1.826(3) yes
P4 C45 . 1.823(3) yes
P4 C51 . 1.834(3) yes
P5 F2 2_557 1.5953(18) yes
P5 F1 2_557 1.587(2) yes
P5 F3 2_557 1.583(2) yes
P5 F1 . 1.587(2) yes
P5 F2 . 1.5953(18) yes
P5 F3 . 1.583(2) yes
P6 F5 2_756 1.6020(17) yes
P6 F4 2_756 1.5966(17) yes
P6 F6 2_756 1.5882(19) yes
P6 F4 . 1.5966(17) yes
P6 F5 . 1.6020(17) yes
P6 F6 . 1.5882(19) yes
O1 C57 . 1.429(4) yes
O1 C60 . 1.423(4) yes
N1 C12 . 1.399(3) yes
N1 C19 . 1.458(3) yes
N2 C20 . 1.480(3) yes
N2 C21 . 1.391(3) yes
C1 C2 . 1.393(4) yes
C1 C6 . 1.401(4) yes
C2 C3 . 1.395(4) yes
C2 H21 . 0.968 no
C3 C4 . 1.376(4) yes
C3 H31 . 0.944 no
C4 C5 . 1.384(4) yes
C4 H41 . 0.998 no
C5 C6 . 1.386(4) yes
C5 H51 . 1.001 no
C6 H61 . 0.960 no
C7 C8 . 1.389(4) yes
C7 C12 . 1.412(3) yes
C8 C9 . 1.395(4) yes
C8 H81 . 0.976 no
C9 C10 . 1.382(4) yes
C9 H91 . 0.975 no
C10 C11 . 1.387(4) yes
C10 H101 . 0.951 no
C11 C12 . 1.391(4) yes
C11 H111 . 0.959 no
C13 C14 . 1.400(4) yes
C13 C18 . 1.383(4) yes
C14 C15 . 1.390(4) yes
C14 H141 . 0.967 no
C15 C16 . 1.385(4) yes
C15 H151 . 0.956 no
C16 C17 . 1.389(4) yes
C16 H161 . 0.960 no
C17 C18 . 1.388(4) yes
C17 H171 . 0.962 no
C18 H181 . 0.962 no
C19 C20 . 1.526(4) yes
C19 H191 . 0.946 no
C19 H192 . 0.957 no
C20 H201 . 0.949 no
C20 H202 . 0.969 no
C21 C22 . 1.416(4) yes
C21 C26 . 1.425(3) yes
C22 C23 . 1.373(4) yes
C22 H221 . 0.961 no
C23 C24 . 1.387(4) yes
C23 H231 . 0.970 no
C24 C25 . 1.384(4) yes
C24 H241 . 0.955 no
C25 C26 . 1.403(4) yes
C25 H251 . 0.954 no
C27 C28 . 1.396(4) yes
C27 C32 . 1.400(4) yes
C28 C29 . 1.389(4) yes
C28 H281 . 0.967 no
C29 C30 . 1.379(4) yes
C29 H291 . 0.960 no
C30 C31 . 1.386(5) yes
C30 H301 . 0.951 no
C31 C32 . 1.384(4) yes
C31 H311 . 0.995 no
C32 H321 . 0.960 no
C33 C34 . 1.393(4) yes
C33 C38 . 1.402(4) yes
C34 C35 . 1.388(4) yes
C34 H341 . 0.954 no
C35 C36 . 1.381(4) yes
C35 H351 . 0.954 no
C36 C37 . 1.391(4) yes
C36 H361 . 0.951 no
C37 C38 . 1.381(4) yes
C37 H371 . 0.968 no
C38 H381 . 0.963 no
C39 C40 . 1.394(4) yes
C39 C44 . 1.385(4) yes
C40 C41 . 1.391(4) yes
C40 H401 . 0.964 no
C41 C42 . 1.380(4) yes
C41 H411 . 0.968 no
C42 C43 . 1.383(4) yes
C42 H421 . 0.957 no
C43 C44 . 1.390(4) yes
C43 H431 . 0.956 no
C44 H441 . 0.950 no
C45 C46 . 1.397(4) yes
C45 C50 . 1.389(4) yes
C46 C47 . 1.390(4) yes
C46 H461 . 0.972 no
C47 C48 . 1.379(5) yes
C47 H471 . 0.997 no
C48 C49 . 1.384(5) yes
C48 H481 . 0.971 no
C49 C50 . 1.391(4) yes
C49 H491 . 0.967 no
C50 H501 . 0.975 no
C51 C52 . 1.393(4) yes
C51 C56 . 1.389(4) yes
C52 C53 . 1.388(4) yes
C52 H521 . 0.947 no
C53 C54 . 1.383(5) yes
C53 H531 . 0.949 no
C54 C55 . 1.370(5) yes
C54 H541 . 0.956 no
C55 C56 . 1.396(4) yes
C55 H551 . 0.956 no
C56 H561 . 0.968 no
C57 C58 . 1.506(6) yes
C57 H571 . 0.958 no
C57 H572 . 0.977 no
C58 C59 . 1.502(5) yes
C58 H581 . 0.925 no
C58 H582 . 1.003 no
C59 C60 . 1.511(5) yes
C59 H591 . 0.982 no
C59 H592 . 0.943 no
C60 H601 . 0.985 no
C60 H602 . 0.949 no

loop_
_platon_squeeze_void_nr
_platon_squeeze_void_average_x
_platon_squeeze_void_average_y
_platon_squeeze_void_average_z
_platon_squeeze_void_volume
_platon_squeeze_void_count_electrons
_platon_squeeze_void_content
1 0.000 0.500 0.500 304 73 ' '
